data_2236481
loop_
_publ_author_name
'Vijayakumar, B.'
'Gavaskar, D.'
'Srinivasan, T.'
'Raghunathan, R.'
'Velmurugan, D.'

_publ_section_title
;
 3'-Ferrocenylcarbonyl-1'-methyl-4'-phenylspiro[indeno[2,3-<i>b</i>]quinoxaline-11,2'-pyrrolidine]
;
_journal_coeditor_code LX2263
_journal_issue 11
_journal_name_full 'Acta Crystallographica Section E'
_journal_page_first m1382
_journal_page_last m1383
_journal_paper_doi 10.1107/S1600536812042468
_journal_volume 68
_journal_year 2012
_chemical_formula_iupac '[Fe (C5 H5) (C31 H24 N3 O)]'
_chemical_formula_moiety 'C36 H29 Fe N3 O'
_chemical_formula_sum 'C36 H29 Fe N3 O'
_chemical_formula_weight 575.47
_chemical_name_systematic
;
3'-Ferrocenylcarbonyl-1'-methyl-4'-phenylspiro[indeno[2,3-
<i>b</i>]quinoxaline-11,2'-pyrrolidine]
;
_space_group_IT_number 14
_symmetry_cell_setting monoclinic
_symmetry_space_group_name_Hall '-P 2yn'
_symmetry_space_group_name_H-M 'P 1 21/n 1'
_atom_sites_solution_hydrogens difmap
_atom_sites_solution_primary direct
_atom_sites_solution_secondary difmap
_audit_creation_method SHELXL-97
_cell_angle_alpha 90.00
_cell_angle_beta 90.944(2)
_cell_angle_gamma 90.00
_cell_formula_units_Z 4
_cell_length_a 11.1008(4)
_cell_length_b 11.9156(5)
_cell_length_c 21.0511(9)
_cell_measurement_reflns_used 7107
_cell_measurement_temperature 293(2)
_cell_measurement_theta_max 28.69
_cell_measurement_theta_min 1.94
_cell_volume 2784.11(19)
_computing_cell_refinement 'SAINT (Bruker, 2008)'
_computing_data_collection 'APEX2 (Bruker, 2008)'
_computing_data_reduction 'SAINT (Bruker, 2008)'
_computing_molecular_graphics 'ORTEP3 (Farrugia, 1997)'
_computing_publication_material 'SHELXL97 (Sheldrick, 2008) and PLATON (Spek, 2009)'
_computing_structure_refinement 'SHELXL97 (Sheldrick, 2008)'
_computing_structure_solution 'SHELXS97 (Sheldrick, 2008)'
_diffrn_ambient_temperature 293(2)
_diffrn_measured_fraction_theta_full 0.992
_diffrn_measured_fraction_theta_max 0.992
_diffrn_measurement_device_type 'Bruker SMART APEX2 area-detector diffractometer'
_diffrn_measurement_method '\w and \f scans'
_diffrn_radiation_monochromator graphite
_diffrn_radiation_source 'fine-focus sealed tube'
_diffrn_radiation_type MoK\a
_diffrn_radiation_wavelength 0.71073
_diffrn_reflns_av_R_equivalents 0.0267
_diffrn_reflns_av_sigmaI/netI 0.0316
_diffrn_reflns_limit_h_max 14
_diffrn_reflns_limit_h_min -14
_diffrn_reflns_limit_k_max 14
_diffrn_reflns_limit_k_min -16
_diffrn_reflns_limit_l_max 22
_diffrn_reflns_limit_l_min -28
_diffrn_reflns_number 26663
_diffrn_reflns_theta_full 28.69
_diffrn_reflns_theta_max 28.69
_diffrn_reflns_theta_min 1.94
_exptl_absorpt_coefficient_mu 0.577
_exptl_absorpt_correction_type none
_exptl_crystal_colour brown
_exptl_crystal_density_diffrn 1.373
_exptl_crystal_density_method 'not measured'
_exptl_crystal_description block
_exptl_crystal_F_000 1200
_exptl_crystal_size_max 0.2
_exptl_crystal_size_mid 0.2
_exptl_crystal_size_min 0.2
_refine_diff_density_max 0.336
_refine_diff_density_min -0.305
_refine_ls_extinction_method none
_refine_ls_goodness_of_fit_ref 1.004
_refine_ls_hydrogen_treatment constr
_refine_ls_matrix_type full
_refine_ls_number_parameters 370
_refine_ls_number_reflns 7107
_refine_ls_number_restraints 0
_refine_ls_restrained_S_all 1.004
_refine_ls_R_factor_all 0.0665
_refine_ls_R_factor_gt 0.0378
_refine_ls_shift/su_max 0.000
_refine_ls_shift/su_mean 0.000
_refine_ls_structure_factor_coef Fsqd
_refine_ls_weighting_details 'calc w=1/[\s^2^(Fo^2^)+(0.0445P)^2^+1.0601P] where P=(Fo^2^+2Fc^2^)/3'
_refine_ls_weighting_scheme calc
_refine_ls_wR_factor_gt 0.0898
_refine_ls_wR_factor_ref 0.1051
_reflns_number_gt 4920
_reflns_number_total 7107
_reflns_threshold_expression I>2\s(I)
_cod_data_source_file lx2263.cif
_cod_data_source_block I
_cod_original_sg_symbol_H-M 'P 21/n'
_cod_database_code 2236481
_cod_database_fobs_code 2236481

loop_
_symmetry_equiv_pos_as_xyz
'x, y, z'
'-x+1/2, y+1/2, -z+1/2'
'-x, -y, -z'
'x-1/2, -y-1/2, z-1/2'

loop_
_atom_site_type_symbol
_atom_site_label
_atom_site_fract_x
_atom_site_fract_y
_atom_site_fract_z
_atom_site_U_iso_or_equiv
_atom_site_adp_type
_atom_site_calc_flag
_atom_site_refinement_flags
_atom_site_occupancy
_atom_site_symmetry_multiplicity
C C1 0.77481(19) 0.11847(19) -0.10565(10) 0.0523(5) Uani d . 1 2
H H1 0.7105 0.0704 -0.0983 0.063 Uiso calc R 1 2
C C2 0.8184(2) 0.1304(2) -0.16573(10) 0.0639(7) Uani d . 1 2
H H2 0.7842 0.0896 -0.1991 0.077 Uiso calc R 1 2
C C3 0.9136(2) 0.2032(2) -0.17707(11) 0.0683(7) Uani d . 1 2
H H3 0.9429 0.2099 -0.2180 0.082 Uiso calc R 1 2
C C4 0.9646(2) 0.2648(2) -0.12949(11) 0.0654(7) Uani d . 1 2
H H4 1.0267 0.3146 -0.1383 0.079 Uiso calc R 1 2
C C5 0.92353(18) 0.25338(18) -0.06672(10) 0.0493(5) Uani d . 1 2
C C6 0.82739(17) 0.17886(17) -0.05517(9) 0.0433(4) Uani d . 1 2
C C7 0.84103(15) 0.21853(15) 0.04944(9) 0.0375(4) Uani d . 1 2
C C8 0.93787(16) 0.29346(16) 0.03778(10) 0.0427(4) Uani d . 1 2
C C9 0.98033(16) 0.33888(16) 0.09867(10) 0.0446(5) Uani d . 1 2
C C10 0.91387(15) 0.28947(16) 0.14705(9) 0.0393(4) Uani d . 1 2
C C11 0.81387(15) 0.21463(15) 0.12047(8) 0.0344(4) Uani d . 1 2
C C12 0.94162(17) 0.31364(18) 0.20968(10) 0.0490(5) Uani d . 1 2
H H12 0.9004 0.2788 0.2423 0.059 Uiso calc R 1 2
C C13 1.03199(19) 0.3908(2) 0.22318(12) 0.0606(6) Uani d . 1 2
H H13 1.0509 0.4080 0.2653 0.073 Uiso calc R 1 2
C C14 1.0946(2) 0.4425(2) 0.17492(14) 0.0661(7) Uani d . 1 2
H H14 1.1533 0.4956 0.1849 0.079 Uiso calc R 1 2
C C15 1.07068(18) 0.41605(19) 0.11241(13) 0.0601(6) Uani d . 1 2
H H15 1.1142 0.4492 0.0800 0.072 Uiso calc R 1 2
C C16 0.68110(14) 0.25706(14) 0.13186(8) 0.0319(4) Uani d . 1 2
H H16 0.6470 0.2828 0.0912 0.038 Uiso calc R 1 2
C C17 0.60983(15) 0.15244(15) 0.15325(9) 0.0377(4) Uani d . 1 2
H H17 0.5996 0.1567 0.1993 0.045 Uiso calc R 1 2
C C18 0.69421(17) 0.05554(16) 0.13916(10) 0.0433(4) Uani d . 1 2
H H18A 0.6803 -0.0071 0.1675 0.052 Uiso calc R 1 2
H H18B 0.6844 0.0303 0.0956 0.052 Uiso calc R 1 2
C C19 0.91265(19) 0.03021(19) 0.13435(12) 0.0611(6) Uani d . 1 2
H H19A 0.9875 0.0682 0.1428 0.092 Uiso calc R 1 2
H H19B 0.9074 0.0106 0.0902 0.092 Uiso calc R 1 2
H H19C 0.9089 -0.0367 0.1597 0.092 Uiso calc R 1 2
C C20 0.48572(16) 0.14804(15) 0.12174(10) 0.0422(4) Uani d . 1 2
C C21 0.38282(18) 0.16230(18) 0.15700(12) 0.0574(6) Uani d . 1 2
H H21 0.3889 0.1662 0.2011 0.069 Uiso calc R 1 2
C C22 0.2701(2) 0.1709(2) 0.12730(16) 0.0743(8) Uani d . 1 2
H H22 0.2019 0.1822 0.1516 0.089 Uiso calc R 1 2
C C23 0.2592(2) 0.1628(2) 0.06276(17) 0.0775(8) Uani d . 1 2
H H23 0.1840 0.1694 0.0430 0.093 Uiso calc R 1 2
C C24 0.3599(2) 0.1448(2) 0.02715(13) 0.0665(7) Uani d . 1 2
H H24 0.3526 0.1372 -0.0167 0.080 Uiso calc R 1 2
C C25 0.47266(19) 0.13794(18) 0.05648(11) 0.0522(5) Uani d . 1 2
H H25 0.5404 0.1264 0.0319 0.063 Uiso calc R 1 2
C C26 0.67864(14) 0.35423(15) 0.17847(8) 0.0334(4) Uani d . 1 2
C C27 0.70406(14) 0.46598(15) 0.15256(8) 0.0338(4) Uani d . 1 2
C C28 0.71680(15) 0.49567(16) 0.08699(9) 0.0386(4) Uani d . 1 2
H H28 0.7184 0.4435 0.0510 0.046 Uiso calc R 1 2
C C29 0.72666(18) 0.61355(18) 0.08356(10) 0.0495(5) Uani d . 1 2
H H29 0.7344 0.6578 0.0446 0.059 Uiso calc R 1 2
C C30 0.72074(18) 0.65705(17) 0.14583(11) 0.0503(5) Uani d . 1 2
H H30 0.7234 0.7368 0.1572 0.060 Uiso calc R 1 2
C C31 0.70684(16) 0.56730(16) 0.18877(9) 0.0416(4) Uani d . 1 2
H H31 0.7005 0.5734 0.2350 0.050 Uiso calc R 1 2
C C32 0.41038(19) 0.4857(3) 0.14284(15) 0.0736(8) Uani d . 1 2
H H32 0.4028 0.4107 0.1615 0.088 Uiso calc R 1 2
C C33 0.4164(2) 0.5871(4) 0.17646(15) 0.0895(10) Uani d . 1 2
H H33 0.4130 0.5960 0.2227 0.107 Uiso calc R 1 2
C C34 0.4264(2) 0.6725(3) 0.1322(2) 0.0933(11) Uani d . 1 2
H H34 0.4319 0.7528 0.1421 0.112 Uiso calc R 1 2
C C35 0.4259(2) 0.6263(3) 0.07184(15) 0.0805(8) Uani d . 1 2
H H35 0.4313 0.6679 0.0318 0.097 Uiso calc R 1 2
C C36 0.41605(19) 0.5102(2) 0.07812(13) 0.0672(7) Uani d . 1 2
H H36 0.4137 0.4555 0.0433 0.081 Uiso calc R 1 2
N N1 0.78365(14) 0.16272(13) 0.00513(7) 0.0405(4) Uani d . 1 2
N N2 0.97974(15) 0.31325(16) -0.01893(9) 0.0536(4) Uani d . 1 2
N N3 0.81296(13) 0.10361(13) 0.15009(7) 0.0407(4) Uani d . 1 2
O O1 0.65943(13) 0.33960(12) 0.23460(6) 0.0482(3) Uani d . 1 2
Fe Fe1 0.56726(2) 0.56669(2) 0.124750(13) 0.03939(9) Uani d . 1 2

loop_
_atom_site_aniso_label
_atom_site_aniso_U_11
_atom_site_aniso_U_22
_atom_site_aniso_U_33
_atom_site_aniso_U_12
_atom_site_aniso_U_13
_atom_site_aniso_U_23
C1 0.0551(12) 0.0581(13) 0.0439(12) 0.0195(10) 0.0050(9) 0.0000(10)
C2 0.0678(15) 0.0819(18) 0.0420(12) 0.0347(14) 0.0023(10) -0.0004(12)
C3 0.0685(15) 0.0936(19) 0.0435(13) 0.0377(14) 0.0174(11) 0.0164(13)
C4 0.0572(13) 0.0820(18) 0.0577(15) 0.0201(12) 0.0216(11) 0.0225(13)
C5 0.0432(10) 0.0556(13) 0.0497(12) 0.0170(9) 0.0140(9) 0.0113(10)
C6 0.0434(10) 0.0452(11) 0.0414(10) 0.0182(8) 0.0078(8) 0.0061(9)
C7 0.0330(8) 0.0362(10) 0.0434(10) 0.0087(7) 0.0077(7) 0.0053(8)
C8 0.0336(9) 0.0404(10) 0.0543(12) 0.0059(8) 0.0107(8) 0.0096(9)
C9 0.0306(9) 0.0417(11) 0.0615(13) 0.0037(8) 0.0045(8) 0.0042(9)
C10 0.0279(8) 0.0385(10) 0.0514(11) 0.0056(7) -0.0009(7) 0.0031(8)
C11 0.0316(8) 0.0339(9) 0.0378(9) 0.0045(7) 0.0026(7) 0.0028(7)
C12 0.0374(10) 0.0531(12) 0.0564(12) 0.0010(9) -0.0065(9) 0.0032(10)
C13 0.0466(11) 0.0628(14) 0.0717(15) -0.0017(11) -0.0159(11) -0.0051(12)
C14 0.0420(11) 0.0597(15) 0.096(2) -0.0083(10) -0.0108(12) -0.0055(14)
C15 0.0394(11) 0.0545(14) 0.0867(18) -0.0055(9) 0.0071(11) 0.0078(12)
C16 0.0299(8) 0.0332(9) 0.0327(9) 0.0012(7) 0.0025(7) 0.0034(7)
C17 0.0371(9) 0.0377(10) 0.0385(10) -0.0044(7) 0.0038(7) 0.0013(8)
C18 0.0472(10) 0.0340(10) 0.0488(11) -0.0009(8) 0.0002(8) 0.0074(8)
C19 0.0513(12) 0.0470(12) 0.0850(17) 0.0180(10) 0.0033(11) 0.0110(12)
C20 0.0355(9) 0.0340(10) 0.0571(12) -0.0054(7) 0.0025(8) -0.0009(9)
C21 0.0443(11) 0.0502(13) 0.0781(16) -0.0082(9) 0.0112(11) -0.0151(11)
C22 0.0372(11) 0.0623(16) 0.124(2) -0.0028(10) 0.0095(13) -0.0171(16)
C23 0.0457(13) 0.0585(16) 0.128(3) -0.0015(11) -0.0218(15) 0.0000(16)
C24 0.0657(15) 0.0541(14) 0.0789(17) -0.0064(11) -0.0237(13) 0.0039(12)
C25 0.0477(11) 0.0501(12) 0.0586(13) -0.0039(9) -0.0048(9) 0.0019(10)
C26 0.0275(8) 0.0391(10) 0.0338(9) 0.0038(7) 0.0000(6) 0.0002(7)
C27 0.0288(8) 0.0362(9) 0.0362(9) 0.0031(7) -0.0007(7) -0.0018(7)
C28 0.0363(9) 0.0404(10) 0.0392(10) 0.0027(8) 0.0042(7) 0.0004(8)
C29 0.0471(11) 0.0432(11) 0.0585(13) -0.0021(9) 0.0059(9) 0.0116(10)
C30 0.0491(11) 0.0350(10) 0.0669(14) -0.0044(9) 0.0014(10) -0.0063(10)
C31 0.0367(9) 0.0420(10) 0.0459(11) -0.0007(8) -0.0044(8) -0.0069(9)
C32 0.0334(11) 0.089(2) 0.099(2) -0.0029(12) 0.0050(12) 0.0158(17)
C33 0.0390(12) 0.150(3) 0.080(2) 0.0184(16) 0.0089(12) -0.033(2)
C34 0.0580(16) 0.074(2) 0.147(3) 0.0346(14) -0.0232(18) -0.034(2)
C35 0.0606(15) 0.086(2) 0.094(2) 0.0177(14) -0.0286(14) 0.0182(17)
C36 0.0403(11) 0.0840(19) 0.0768(17) 0.0036(11) -0.0131(11) -0.0211(15)
N1 0.0418(8) 0.0402(9) 0.0399(9) 0.0067(7) 0.0073(7) 0.0024(7)
N2 0.0442(9) 0.0584(11) 0.0588(11) 0.0042(8) 0.0167(8) 0.0134(9)
N3 0.0393(8) 0.0342(8) 0.0485(9) 0.0050(6) 0.0009(7) 0.0080(7)
O1 0.0615(8) 0.0496(8) 0.0336(7) 0.0017(7) 0.0078(6) 0.0009(6)
Fe1 0.03474(14) 0.03809(16) 0.04522(17) 0.00631(11) -0.00323(11) -0.00167(12)

loop_
_atom_type_symbol
_atom_type_description
_atom_type_scat_dispersion_real
_atom_type_scat_dispersion_imag
_atom_type_scat_source
C C 0.0033 0.0016 'International Tables Vol C Tables 4.2.6.8 and 6.1.1.4'
H H 0.0000 0.0000 'International Tables Vol C Tables 4.2.6.8 and 6.1.1.4'
N N 0.0061 0.0033 'International Tables Vol C Tables 4.2.6.8 and 6.1.1.4'
O O 0.0106 0.0060 'International Tables Vol C Tables 4.2.6.8 and 6.1.1.4'
Fe Fe 0.3463 0.8444 'International Tables Vol C Tables 4.2.6.8 and 6.1.1.4'

loop_
_geom_angle_atom_site_label_1
_geom_angle_atom_site_label_2
_geom_angle_atom_site_label_3
_geom_angle
C2 C1 C6 119.9(2)
C2 C1 H1 120.1
C6 C1 H1 120.1
C1 C2 C3 120.3(2)
C1 C2 H2 119.9
C3 C2 H2 119.9
C4 C3 C2 121.3(2)
C4 C3 H3 119.4
C2 C3 H3 119.4
C3 C4 C5 120.1(2)
C3 C4 H4 120.0
C5 C4 H4 120.0
N2 C5 C4 119.0(2)
N2 C5 C6 122.38(18)
C4 C5 C6 118.6(2)
N1 C6 C1 118.49(19)
N1 C6 C5 121.62(18)
C1 C6 C5 119.89(19)
N1 C7 C8 123.99(17)
N1 C7 C11 125.57(16)
C8 C7 C11 110.44(16)
N2 C8 C7 123.44(19)
N2 C8 C9 128.20(18)
C7 C8 C9 108.35(16)
C15 C9 C10 121.0(2)
C15 C9 C8 130.5(2)
C10 C9 C8 108.45(16)
C12 C10 C9 119.76(18)
C12 C10 C11 128.55(17)
C9 C10 C11 111.67(16)
N3 C11 C10 112.52(14)
N3 C11 C7 116.54(15)
C10 C11 C7 100.77(14)
N3 C11 C16 102.23(13)
C10 C11 C16 115.65(14)
C7 C11 C16 109.73(13)
C10 C12 C13 118.9(2)
C10 C12 H12 120.5
C13 C12 H12 120.5
C14 C13 C12 121.0(2)
C14 C13 H13 119.5
C12 C13 H13 119.5
C15 C14 C13 120.6(2)
C15 C14 H14 119.7
C13 C14 H14 119.7
C14 C15 C9 118.6(2)
C14 C15 H15 120.7
C9 C15 H15 120.7
C26 C16 C17 114.31(14)
C26 C16 C11 111.65(13)
C17 C16 C11 105.60(13)
C26 C16 H16 108.4
C17 C16 H16 108.4
C11 C16 H16 108.4
C18 C17 C20 116.49(15)
C18 C17 C16 103.63(14)
C20 C17 C16 111.41(15)
C18 C17 H17 108.3
C20 C17 H17 108.3
C16 C17 H17 108.3
N3 C18 C17 103.31(15)
N3 C18 H18A 111.1
C17 C18 H18A 111.1
N3 C18 H18B 111.1
C17 C18 H18B 111.1
H18A C18 H18B 109.1
N3 C19 H19A 109.5
N3 C19 H19B 109.5
H19A C19 H19B 109.5
N3 C19 H19C 109.5
H19A C19 H19C 109.5
H19B C19 H19C 109.5
C21 C20 C25 118.00(19)
C21 C20 C17 120.82(19)
C25 C20 C17 121.02(17)
C20 C21 C22 120.8(2)
C20 C21 H21 119.6
C22 C21 H21 119.6
C23 C22 C21 120.3(2)
C23 C22 H22 119.8
C21 C22 H22 119.8
C22 C23 C24 119.7(2)
C22 C23 H23 120.2
C24 C23 H23 120.2
C23 C24 C25 120.2(2)
C23 C24 H24 119.9
C25 C24 H24 119.9
C20 C25 C24 121.0(2)
C20 C25 H25 119.5
C24 C25 H25 119.5
O1 C26 C27 121.91(16)
O1 C26 C16 121.58(16)
C27 C26 C16 116.49(14)
C31 C27 C28 107.67(16)
C31 C27 C26 124.84(16)
C28 C27 C26 127.15(16)
C31 C27 Fe1 70.19(10)
C28 C27 Fe1 70.08(10)
C26 C27 Fe1 119.97(11)
C29 C28 C27 107.68(17)
C29 C28 Fe1 70.77(11)
C27 C28 Fe1 68.46(9)
C29 C28 H28 126.2
C27 C28 H28 126.2
Fe1 C28 H28 126.2
C28 C29 C30 108.25(18)
C28 C29 Fe1 68.95(11)
C30 C29 Fe1 69.84(11)
C28 C29 H29 125.9
C30 C29 H29 125.9
Fe1 C29 H29 125.9
C31 C30 C29 108.90(18)
C31 C30 Fe1 69.05(11)
C29 C30 Fe1 70.05(11)
C31 C30 H30 125.5
C29 C30 H30 125.5
Fe1 C30 H30 125.5
C30 C31 C27 107.50(17)
C30 C31 Fe1 70.65(11)
C27 C31 Fe1 68.55(9)
C30 C31 H31 126.2
C27 C31 H31 126.2
Fe1 C31 H31 126.2
C36 C32 C33 108.1(3)
C36 C32 Fe1 70.45(14)
C33 C32 Fe1 69.57(15)
C36 C32 H32 126.0
C33 C32 H32 126.0
Fe1 C32 H32 126.0
C34 C33 C32 107.4(3)
C34 C33 Fe1 69.61(16)
C32 C33 Fe1 70.04(14)
C34 C33 H33 126.3
C32 C33 H33 126.3
Fe1 C33 H33 126.3
C33 C34 C35 109.0(3)
C33 C34 Fe1 70.33(15)
C35 C34 Fe1 70.78(15)
C33 C34 H34 125.5
C35 C34 H34 125.5
Fe1 C34 H34 125.5
C34 C35 C36 107.9(3)
C34 C35 Fe1 69.25(14)
C36 C35 Fe1 70.31(13)
C34 C35 H35 126.1
C36 C35 H35 126.1
Fe1 C35 H35 126.1
C35 C36 C32 107.7(3)
C35 C36 Fe1 69.72(14)
C32 C36 Fe1 69.52(13)
C35 C36 H36 126.1
C32 C36 H36 126.1
Fe1 C36 H36 126.1
C7 N1 C6 114.33(16)
C8 N2 C5 114.21(18)
C18 N3 C19 114.78(16)
C18 N3 C11 107.57(13)
C19 N3 C11 115.88(16)
C27 Fe1 C34 158.62(13)
C27 Fe1 C33 122.73(12)
C34 Fe1 C33 40.06(13)
C27 Fe1 C32 107.86(10)
C34 Fe1 C32 67.33(13)
C33 Fe1 C32 40.39(12)
C27 Fe1 C28 41.46(7)
C34 Fe1 C28 158.17(14)
C33 Fe1 C28 160.99(13)
C32 Fe1 C28 125.61(10)
C27 Fe1 C31 41.26(7)
C34 Fe1 C31 121.89(11)
C33 Fe1 C31 105.69(10)
C32 Fe1 C31 121.51(10)
C28 Fe1 C31 69.12(8)
C27 Fe1 C35 159.50(11)
C34 Fe1 C35 39.97(12)
C33 Fe1 C35 67.43(13)
C32 Fe1 C35 67.27(12)
C28 Fe1 C35 123.85(11)
C31 Fe1 C35 158.63(11)
C27 Fe1 C36 123.52(9)
C34 Fe1 C36 67.19(11)
C33 Fe1 C36 67.57(11)
C32 Fe1 C36 40.04(10)
C28 Fe1 C36 110.11(9)
C31 Fe1 C36 158.19(10)
C35 Fe1 C36 39.97(11)
C27 Fe1 C30 68.38(8)
C34 Fe1 C30 107.22(11)
C33 Fe1 C30 120.65(11)
C32 Fe1 C30 156.49(11)
C28 Fe1 C30 67.93(8)
C31 Fe1 C30 40.29(8)
C35 Fe1 C30 124.26(11)
C36 Fe1 C30 161.12(11)
C27 Fe1 C29 68.61(8)
C34 Fe1 C29 122.39(13)
C33 Fe1 C29 156.40(13)
C32 Fe1 C29 162.17(11)
C28 Fe1 C29 40.28(8)
C31 Fe1 C29 68.17(8)
C35 Fe1 C29 109.54(11)
C36 Fe1 C29 126.24(10)
C30 Fe1 C29 40.11(8)

loop_
_geom_bond_atom_site_label_1
_geom_bond_atom_site_label_2
_geom_bond_distance
C1 C2 1.369(3)
C1 C6 1.403(3)
C1 H1 0.9300
C2 C3 1.392(4)
C2 H2 0.9300
C3 C4 1.358(4)
C3 H3 0.9300
C4 C5 1.412(3)
C4 H4 0.9300
C5 N2 1.375(3)
C5 C6 1.412(3)
C6 N1 1.380(2)
C7 N1 1.303(2)
C7 C8 1.422(3)
C7 C11 1.531(2)
C8 N2 1.310(2)
C8 C9 1.462(3)
C9 C15 1.388(3)
C9 C10 1.397(3)
C10 C12 1.379(3)
C10 C11 1.523(2)
C11 N3 1.462(2)
C11 C16 1.580(2)
C12 C13 1.387(3)
C12 H12 0.9300
C13 C14 1.385(3)
C13 H13 0.9300
C14 C15 1.375(3)
C14 H14 0.9300
C15 H15 0.9300
C16 C26 1.518(2)
C16 C17 1.547(2)
C16 H16 0.9800
C17 C18 1.519(3)
C17 C20 1.520(2)
C17 H17 0.9800
C18 N3 1.452(2)
C18 H18A 0.9700
C18 H18B 0.9700
C19 N3 1.453(2)
C19 H19A 0.9600
C19 H19B 0.9600
C19 H19C 0.9600
C20 C21 1.383(3)
C20 C25 1.384(3)
C21 C22 1.393(3)
C21 H21 0.9300
C22 C23 1.365(4)
C22 H22 0.9300
C23 C24 1.373(4)
C23 H23 0.9300
C24 C25 1.389(3)
C24 H24 0.9300
C25 H25 0.9300
C26 O1 1.217(2)
C26 C27 1.468(2)
C27 C31 1.428(3)
C27 C28 1.434(2)
C27 Fe1 2.0148(16)
C28 C29 1.411(3)
C28 Fe1 2.0364(17)
C28 H28 0.9800
C29 C30 1.412(3)
C29 Fe1 2.060(2)
C29 H29 0.9800
C30 C31 1.410(3)
C30 Fe1 2.058(2)
C30 H30 0.9800
C31 Fe1 2.0367(18)
C31 H31 0.9800
C32 C36 1.396(4)
C32 C33 1.401(4)
C32 Fe1 2.033(2)
C32 H32 0.9800
C33 C34 1.385(5)
C33 Fe1 2.026(2)
C33 H33 0.9800
C34 C35 1.386(4)
C34 Fe1 2.017(2)
C34 H34 0.9800
C35 C36 1.395(4)
C35 Fe1 2.037(2)
C35 H35 0.9800
C36 Fe1 2.045(2)
C36 H36 0.9800

loop_
_geom_hbond_atom_site_label_D
_geom_hbond_atom_site_label_H
_geom_hbond_atom_site_label_A
_geom_hbond_site_symmetry_A
_geom_hbond_distance_DH
_geom_hbond_distance_HA
_geom_hbond_distance_DA
_geom_hbond_angle_DHA
C31 H31 N3 2_655 0.98 2.45 3.430(2) 176
C1 H1 Cg1 3_655 0.93 2.83 3.650(2) 147

loop_
_geom_torsion_atom_site_label_1
_geom_torsion_atom_site_label_2
_geom_torsion_atom_site_label_3
_geom_torsion_atom_site_label_4
_geom_torsion
C6 C1 C2 C3 -0.8(3)
C1 C2 C3 C4 -0.7(3)
C2 C3 C4 C5 1.8(3)
C3 C4 C5 N2 177.4(2)
C3 C4 C5 C6 -1.3(3)
C2 C1 C6 N1 -178.24(18)
C2 C1 C6 C5 1.2(3)
N2 C5 C6 N1 0.6(3)
C4 C5 C6 N1 179.28(18)
N2 C5 C6 C1 -178.88(18)
C4 C5 C6 C1 -0.2(3)
N1 C7 C8 N2 -0.5(3)
C11 C7 C8 N2 -179.79(17)
N1 C7 C8 C9 -179.20(16)
C11 C7 C8 C9 1.5(2)
N2 C8 C9 C15 2.7(3)
C7 C8 C9 C15 -178.7(2)
N2 C8 C9 C10 -176.40(18)
C7 C8 C9 C10 2.2(2)
C15 C9 C10 C12 -2.9(3)
C8 C9 C10 C12 176.24(16)
C15 C9 C10 C11 175.70(17)
C8 C9 C10 C11 -5.1(2)
C12 C10 C11 N3 -51.0(2)
C9 C10 C11 N3 130.52(16)
C12 C10 C11 C7 -175.86(18)
C9 C10 C11 C7 5.68(18)
C12 C10 C11 C16 65.9(2)
C9 C10 C11 C16 -112.52(17)
N1 C7 C11 N3 54.5(2)
C8 C7 C11 N3 -126.27(16)
N1 C7 C11 C10 176.52(17)
C8 C7 C11 C10 -4.21(18)
N1 C7 C11 C16 -61.1(2)
C8 C7 C11 C16 118.22(16)
C9 C10 C12 C13 2.8(3)
C11 C10 C12 C13 -175.51(18)
C10 C12 C13 C14 -0.5(3)
C12 C13 C14 C15 -1.8(4)
C13 C14 C15 C9 1.8(3)
C10 C9 C15 C14 0.6(3)
C8 C9 C15 C14 -178.4(2)
N3 C11 C16 C26 111.69(15)
C10 C11 C16 C26 -10.9(2)
C7 C11 C16 C26 -124.01(15)
N3 C11 C16 C17 -13.10(17)
C10 C11 C16 C17 -135.71(15)
C7 C11 C16 C17 111.19(16)
C26 C16 C17 C18 -135.03(15)
C11 C16 C17 C18 -11.90(17)
C26 C16 C17 C20 98.96(17)
C11 C16 C17 C20 -137.91(15)
C20 C17 C18 N3 155.72(16)
C16 C17 C18 N3 33.00(18)
C18 C17 C20 C21 129.3(2)
C16 C17 C20 C21 -112.1(2)
C18 C17 C20 C25 -55.5(2)
C16 C17 C20 C25 63.1(2)
C25 C20 C21 C22 -2.6(3)
C17 C20 C21 C22 172.7(2)
C20 C21 C22 C23 1.5(4)
C21 C22 C23 C24 0.7(4)
C22 C23 C24 C25 -1.8(4)
C21 C20 C25 C24 1.6(3)
C17 C20 C25 C24 -173.73(19)
C23 C24 C25 C20 0.6(3)
C17 C16 C26 O1 23.5(2)
C11 C16 C26 O1 -96.32(18)
C17 C16 C26 C27 -158.23(14)
C11 C16 C26 C27 81.98(17)
O1 C26 C27 C31 -1.2(3)
C16 C26 C27 C31 -179.50(15)
O1 C26 C27 C28 -173.65(16)
C16 C26 C27 C28 8.1(2)
O1 C26 C27 Fe1 -86.89(18)
C16 C26 C27 Fe1 94.82(15)
C31 C27 C28 C29 -0.24(19)
C26 C27 C28 C29 173.25(16)
Fe1 C27 C28 C29 60.17(13)
C31 C27 C28 Fe1 -60.41(12)
C26 C27 C28 Fe1 113.08(16)
C27 C28 C29 C30 0.2(2)
Fe1 C28 C29 C30 58.96(14)
C27 C28 C29 Fe1 -58.71(12)
C28 C29 C30 C31 -0.2(2)
Fe1 C29 C30 C31 58.25(14)
C28 C29 C30 Fe1 -58.40(13)
C29 C30 C31 C27 0.0(2)
Fe1 C30 C31 C27 58.86(12)
C29 C30 C31 Fe1 -58.85(14)
C28 C27 C31 C30 0.15(19)
C26 C27 C31 C30 -173.54(16)
Fe1 C27 C31 C30 -60.19(13)
C28 C27 C31 Fe1 60.34(11)
C26 C27 C31 Fe1 -113.35(16)
C36 C32 C33 C34 -0.3(3)
Fe1 C32 C33 C34 59.88(18)
C36 C32 C33 Fe1 -60.18(16)
C32 C33 C34 C35 0.3(3)
Fe1 C33 C34 C35 60.48(19)
C32 C33 C34 Fe1 -60.15(17)
C33 C34 C35 C36 -0.2(3)
Fe1 C34 C35 C36 59.97(17)
C33 C34 C35 Fe1 -60.20(18)
C34 C35 C36 C32 0.0(3)
Fe1 C35 C36 C32 59.34(16)
C34 C35 C36 Fe1 -59.30(18)
C33 C32 C36 C35 0.2(3)
Fe1 C32 C36 C35 -59.47(17)
C33 C32 C36 Fe1 59.63(16)
C8 C7 N1 C6 2.2(2)
C11 C7 N1 C6 -178.60(15)
C1 C6 N1 C7 177.24(17)
C5 C6 N1 C7 -2.2(2)
C7 C8 N2 C5 -1.3(3)
C9 C8 N2 C5 177.16(18)
C4 C5 N2 C8 -177.52(18)
C6 C5 N2 C8 1.2(3)
C17 C18 N3 C19 -174.78(16)
C17 C18 N3 C11 -44.20(18)
C10 C11 N3 C18 160.03(15)
C7 C11 N3 C18 -84.29(18)
C16 C11 N3 C18 35.34(17)
C10 C11 N3 C19 -70.0(2)
C7 C11 N3 C19 45.7(2)
C16 C11 N3 C19 165.29(16)
C31 C27 Fe1 C34 -44.4(3)
C28 C27 Fe1 C34 -162.7(3)
C26 C27 Fe1 C34 75.1(3)
C31 C27 Fe1 C33 -75.80(16)
C28 C27 Fe1 C33 165.92(14)
C26 C27 Fe1 C33 43.75(19)
C31 C27 Fe1 C32 -117.72(14)
C28 C27 Fe1 C32 124.00(13)
C26 C27 Fe1 C32 1.83(18)
C31 C27 Fe1 C28 118.28(15)
C26 C27 Fe1 C28 -122.17(18)
C28 C27 Fe1 C31 -118.28(15)
C26 C27 Fe1 C31 119.55(18)
C31 C27 Fe1 C35 169.6(3)
C28 C27 Fe1 C35 51.3(3)
C26 C27 Fe1 C35 -70.9(3)
C31 C27 Fe1 C36 -159.01(13)
C28 C27 Fe1 C36 82.71(14)
C26 C27 Fe1 C36 -39.46(18)
C31 C27 Fe1 C30 37.60(11)
C28 C27 Fe1 C30 -80.68(12)
C26 C27 Fe1 C30 157.15(16)
C31 C27 Fe1 C29 80.85(12)
C28 C27 Fe1 C29 -37.43(11)
C26 C27 Fe1 C29 -159.60(16)
C33 C34 Fe1 C27 -42.9(4)
C35 C34 Fe1 C27 -162.2(2)
C35 C34 Fe1 C33 -119.4(3)
C33 C34 Fe1 C32 38.21(18)
C35 C34 Fe1 C32 -81.2(2)
C33 C34 Fe1 C28 169.1(2)
C35 C34 Fe1 C28 49.7(4)
C33 C34 Fe1 C31 -75.8(2)
C35 C34 Fe1 C31 164.81(17)
C33 C34 Fe1 C35 119.4(3)
C33 C34 Fe1 C36 81.8(2)
C35 C34 Fe1 C36 -37.59(19)
C33 C34 Fe1 C30 -117.43(19)
C35 C34 Fe1 C30 123.20(19)
C33 C34 Fe1 C29 -158.70(17)
C35 C34 Fe1 C29 81.9(2)
C34 C33 Fe1 C27 162.85(16)
C32 C33 Fe1 C27 -78.89(19)
C32 C33 Fe1 C34 118.3(3)
C34 C33 Fe1 C32 -118.3(3)
C34 C33 Fe1 C28 -167.5(3)
C32 C33 Fe1 C28 -49.2(4)
C34 C33 Fe1 C31 121.23(18)
C32 C33 Fe1 C31 -120.50(17)
C34 C33 Fe1 C35 -37.32(18)
C32 C33 Fe1 C35 80.95(19)
C34 C33 Fe1 C36 -80.7(2)
C32 C33 Fe1 C36 37.53(17)
C34 C33 Fe1 C30 80.2(2)
C32 C33 Fe1 C30 -161.52(16)
C34 C33 Fe1 C29 50.0(3)
C32 C33 Fe1 C29 168.3(2)
C36 C32 Fe1 C27 -121.22(16)
C33 C32 Fe1 C27 119.86(19)
C36 C32 Fe1 C34 81.02(19)
C33 C32 Fe1 C34 -37.90(18)
C36 C32 Fe1 C33 118.9(3)
C36 C32 Fe1 C28 -78.75(18)
C33 C32 Fe1 C28 162.33(18)
C36 C32 Fe1 C31 -164.43(14)
C33 C32 Fe1 C31 76.6(2)
C36 C32 Fe1 C35 37.53(17)
C33 C32 Fe1 C35 -81.4(2)
C33 C32 Fe1 C36 -118.9(3)
C36 C32 Fe1 C30 162.1(2)
C33 C32 Fe1 C30 43.1(3)
C36 C32 Fe1 C29 -45.7(4)
C33 C32 Fe1 C29 -164.6(3)
C29 C28 Fe1 C27 -118.92(16)
C29 C28 Fe1 C34 44.1(3)
C27 C28 Fe1 C34 163.1(3)
C29 C28 Fe1 C33 -157.8(3)
C27 C28 Fe1 C33 -38.9(3)
C29 C28 Fe1 C32 165.02(14)
C27 C28 Fe1 C32 -76.07(14)
C29 C28 Fe1 C31 -80.48(13)
C27 C28 Fe1 C31 38.44(10)
C29 C28 Fe1 C35 80.30(17)
C27 C28 Fe1 C35 -160.79(14)
C29 C28 Fe1 C36 122.81(14)
C27 C28 Fe1 C36 -118.28(13)
C29 C28 Fe1 C30 -37.05(12)
C27 C28 Fe1 C30 81.86(12)
C27 C28 Fe1 C29 118.92(16)
C30 C31 Fe1 C27 118.71(16)
C30 C31 Fe1 C34 -78.78(19)
C27 C31 Fe1 C34 162.51(17)
C30 C31 Fe1 C33 -119.18(17)
C27 C31 Fe1 C33 122.10(16)
C30 C31 Fe1 C32 -160.09(14)
C27 C31 Fe1 C32 81.19(15)
C30 C31 Fe1 C28 80.10(12)
C27 C31 Fe1 C28 -38.62(10)
C30 C31 Fe1 C35 -51.3(3)
C27 C31 Fe1 C35 -170.0(3)
C30 C31 Fe1 C36 172.2(2)
C27 C31 Fe1 C36 53.5(3)
C27 C31 Fe1 C30 -118.71(16)
C30 C31 Fe1 C29 36.71(12)
C27 C31 Fe1 C29 -82.00(12)
C34 C35 Fe1 C27 161.5(3)
C36 C35 Fe1 C27 42.6(4)
C36 C35 Fe1 C34 -118.9(3)
C34 C35 Fe1 C33 37.4(2)
C36 C35 Fe1 C33 -81.5(2)
C34 C35 Fe1 C32 81.3(2)
C36 C35 Fe1 C32 -37.59(17)
C34 C35 Fe1 C28 -160.03(19)
C36 C35 Fe1 C28 81.04(19)
C34 C35 Fe1 C31 -37.6(4)
C36 C35 Fe1 C31 -156.5(2)
C34 C35 Fe1 C36 118.9(3)
C34 C35 Fe1 C30 -75.2(2)
C36 C35 Fe1 C30 165.84(15)
C34 C35 Fe1 C29 -117.5(2)
C36 C35 Fe1 C29 123.59(17)
C35 C36 Fe1 C27 -163.49(17)
C32 C36 Fe1 C27 77.51(18)
C35 C36 Fe1 C34 37.6(2)
C32 C36 Fe1 C34 -81.4(2)
C35 C36 Fe1 C33 81.1(2)
C32 C36 Fe1 C33 -37.85(19)
C35 C36 Fe1 C32 119.0(2)
C35 C36 Fe1 C28 -119.12(18)
C32 C36 Fe1 C28 121.88(17)
C35 C36 Fe1 C31 157.0(2)
C32 C36 Fe1 C31 38.0(3)
C32 C36 Fe1 C35 -119.0(2)
C35 C36 Fe1 C30 -38.7(4)
C32 C36 Fe1 C30 -157.7(3)
C35 C36 Fe1 C29 -76.8(2)
C32 C36 Fe1 C29 164.24(16)
C31 C30 Fe1 C27 -38.48(11)
C29 C30 Fe1 C27 82.04(12)
C31 C30 Fe1 C34 119.31(17)
C29 C30 Fe1 C34 -120.17(17)
C31 C30 Fe1 C33 77.70(18)
C29 C30 Fe1 C33 -161.78(17)
C31 C30 Fe1 C32 46.7(3)
C29 C30 Fe1 C32 167.2(2)
C31 C30 Fe1 C28 -83.31(12)
C29 C30 Fe1 C28 37.21(12)
C29 C30 Fe1 C31 120.52(17)
C31 C30 Fe1 C35 159.88(15)
C29 C30 Fe1 C35 -79.60(17)
C31 C30 Fe1 C36 -171.1(3)
C29 C30 Fe1 C36 -50.5(3)
C31 C30 Fe1 C29 -120.52(17)
C28 C29 Fe1 C27 38.50(11)
C30 C29 Fe1 C27 -81.42(13)
C28 C29 Fe1 C34 -162.14(15)
C30 C29 Fe1 C34 77.94(17)
C28 C29 Fe1 C33 162.1(3)
C30 C29 Fe1 C33 42.2(3)
C28 C29 Fe1 C32 -43.3(4)
C30 C29 Fe1 C32 -163.3(3)
C30 C29 Fe1 C28 -119.91(17)
C28 C29 Fe1 C31 83.04(12)
C30 C29 Fe1 C31 -36.88(12)
C28 C29 Fe1 C35 -119.70(14)
C30 C29 Fe1 C35 120.39(15)
C28 C29 Fe1 C36 -78.13(16)
C30 C29 Fe1 C36 161.96(14)
